data_7002952
loop_
_publ_author_name
'Li, Hong-Yan'
'Wu, Jing'
'Zhou, Xin-Hui'
'Kang, Ling-Chen'
'Li, Dong-Ping'
'Sui, Yan'
'Zhou, Yong-Hui'
'Zheng, You-Xuan'
'Zuo, Jing-Lin'
'You, Xiao-Zeng'

_publ_section_title
;
 Synthesis, structural characterization and photoluminescence
 properties of rhenium(I) complexes based on bipyridine derivatives
 with carbazole moieties
;
_journal_issue 47
_journal_name_full 'Dalton Transactions'
_journal_page_first 10563
_journal_page_last 10569
_journal_paper_doi 10.1039/b912823a
_journal_year 2009
_chemical_formula_moiety 'C34 H22 N4'
_chemical_formula_sum 'C34 H22 N4'
_chemical_formula_weight 486.56
_chemical_name_systematic
;
?
;
_space_group_IT_number 14
_symmetry_cell_setting monoclinic
_symmetry_space_group_name_Hall '-P 2ybc'
_symmetry_space_group_name_H-M 'P 1 21/c 1'
_atom_sites_solution_hydrogens geom
_atom_sites_solution_primary direct
_atom_sites_solution_secondary difmap
_audit_creation_method SHELXL-97
_cell_angle_alpha 90.00
_cell_angle_beta 113.274(3)
_cell_angle_gamma 90.00
_cell_formula_units_Z 2
_cell_length_a 8.1236(14)
_cell_length_b 16.074(3)
_cell_length_c 10.1949(17)
_cell_measurement_reflns_used 497
_cell_measurement_temperature 291(2)
_cell_measurement_theta_max 19.57
_cell_measurement_theta_min 2.52
_cell_volume 1222.9(4)
_computing_cell_refinement 'Bruker SMART'
_computing_data_collection 'Bruker SMART'
_computing_data_reduction 'Bruker SAINT'
_computing_molecular_graphics 'Bruker SHELXTL'
_computing_publication_material 'Bruker SHELXTL'
_computing_structure_refinement 'Bruker SHELXTL'
_computing_structure_solution 'Bruker SHELXTL'
_diffrn_ambient_temperature 291(2)
_diffrn_measured_fraction_theta_full 0.997
_diffrn_measured_fraction_theta_max 0.997
_diffrn_measurement_device_type 'CCD area detector'
_diffrn_measurement_method 'phi and omega scans'
_diffrn_radiation_monochromator graphite
_diffrn_radiation_source 'fine-focus sealed tube'
_diffrn_radiation_type MoK\a
_diffrn_radiation_wavelength 0.71073
_diffrn_reflns_av_R_equivalents 0.0721
_diffrn_reflns_av_sigmaI/netI 0.0967
_diffrn_reflns_limit_h_max 8
_diffrn_reflns_limit_h_min -10
_diffrn_reflns_limit_k_max 20
_diffrn_reflns_limit_k_min -17
_diffrn_reflns_limit_l_max 13
_diffrn_reflns_limit_l_min -8
_diffrn_reflns_number 7116
_diffrn_reflns_theta_full 27.00
_diffrn_reflns_theta_max 27.00
_diffrn_reflns_theta_min 2.52
_exptl_absorpt_coefficient_mu 0.079
_exptl_absorpt_correction_T_max 0.9889
_exptl_absorpt_correction_T_min 0.9843
_exptl_absorpt_correction_type multi-scan
_exptl_absorpt_process_details 'SADABS,2000; Bruker'
_exptl_crystal_colour Yellow
_exptl_crystal_density_diffrn 1.321
_exptl_crystal_density_method 'not measured'
_exptl_crystal_description Block
_exptl_crystal_F_000 508.0
_exptl_crystal_size_max 0.17
_exptl_crystal_size_mid 0.15
_exptl_crystal_size_min 0.12
_refine_diff_density_max 0.155
_refine_diff_density_min -0.222
_refine_diff_density_rms 0.042
_refine_ls_extinction_method none
_refine_ls_goodness_of_fit_ref 0.872
_refine_ls_hydrogen_treatment constr
_refine_ls_matrix_type full
_refine_ls_number_parameters 172
_refine_ls_number_reflns 2661
_refine_ls_number_restraints 0
_refine_ls_restrained_S_all 0.872
_refine_ls_R_factor_all 0.1525
_refine_ls_R_factor_gt 0.0547
_refine_ls_shift/su_max 0.000
_refine_ls_shift/su_mean 0.000
_refine_ls_structure_factor_coef Fsqd
_refine_ls_weighting_details 'calc w=1/[\s^2^(Fo^2^)+(0.0521P)^2^+0.0000P] where P=(Fo^2^+2Fc^2^)/3'
_refine_ls_weighting_scheme calc
_refine_ls_wR_factor_gt 0.1036
_refine_ls_wR_factor_ref 0.1285
_reflns_number_gt 1174
_reflns_number_total 2661
_reflns_threshold_expression >2sigma(I)
_cod_data_source_file b912823a.txt
_cod_data_source_block L3
_cod_depositor_comments
;
The following automatic conversions were performed:
'_symmetry_cell_setting' value 'Monoclinic' changed to 'monoclinic'
according to '/home/saulius/struct/CIF-dictionaries/cif_core.dic'
dictionary named 'cif_core.dic' version 2.4.1 from
2010-06-29.

'_exptl_absorpt_correction_type' value 'Multi-Scan' changed
to 'multi-scan' according to
'/home/saulius/struct/CIF-dictionaries/cif_core.dic' dictionary named
'cif_core.dic' version 2.4.1 from 2010-06-29.

Automatic conversion script
Id: cif_fix_enum 1527 2010-12-29 10:47:43Z saulius 
;
_cod_original_sg_symbol_H-M 'P 21/c'
_cod_database_code 7002952

loop_
_symmetry_equiv_pos_as_xyz
'x, y, z'
'-x, y+1/2, -z+1/2'
'-x, -y, -z'
'x, -y-1/2, z-1/2'

loop_
_atom_site_label
_atom_site_type_symbol
_atom_site_fract_x
_atom_site_fract_y
_atom_site_fract_z
_atom_site_U_iso_or_equiv
_atom_site_adp_type
_atom_site_occupancy
_atom_site_symmetry_multiplicity
_atom_site_calc_flag
_atom_site_refinement_flags
_atom_site_disorder_assembly
_atom_site_disorder_group
N1 N 0.9131(3) 0.03843(11) 0.81932(18) 0.0449(5) Uani 1 1 d . . .
C1 C 0.9449(3) 0.03534(12) 0.9595(2) 0.0373(6) Uani 1 1 d . . .
N2 N 0.6355(3) 0.22774(11) 0.71106(18) 0.0448(5) Uani 1 1 d . . .
C4 C 0.7408(3) 0.16312(13) 0.7989(2) 0.0420(6) Uani 1 1 d . . .
C5 C 0.8136(3) 0.10163(13) 0.7431(2) 0.0464(6) Uani 1 1 d . . .
H5 H 0.7919 0.1044 0.6465 0.056 Uiso 1 1 calc R . .
C2 C 0.8770(3) 0.09451(13) 1.0229(2) 0.0428(6) Uani 1 1 d . . .
H2 H 0.9004 0.0908 1.1197 0.051 Uiso 1 1 calc R . .
C3 C 0.7748(3) 0.15886(13) 0.9428(2) 0.0438(6) Uani 1 1 d . . .
H3 H 0.7291 0.1990 0.9849 0.053 Uiso 1 1 calc R . .
C6 C 0.4865(3) 0.21735(14) 0.5812(2) 0.0445(6) Uani 1 1 d . . .
C12 C 0.5126(3) 0.35552(14) 0.6388(2) 0.0467(6) Uani 1 1 d . . .
C17 C 0.6509(4) 0.31193(13) 0.7455(2) 0.0451(6) Uani 1 1 d . . .
C11 C 0.4089(3) 0.29536(15) 0.5343(2) 0.0485(7) Uani 1 1 d . . .
C16 C 0.7823(4) 0.35292(15) 0.8593(2) 0.0550(7) Uani 1 1 d . . .
H16 H 0.8751 0.3240 0.9288 0.066 Uiso 1 1 calc R . .
C7 C 0.4179(4) 0.14553(15) 0.5022(3) 0.0561(7) Uani 1 1 d . . .
H7 H 0.4693 0.0938 0.5343 0.067 Uiso 1 1 calc R . .
C15 C 0.7687(4) 0.43894(16) 0.8644(3) 0.0673(9) Uani 1 1 d . . .
H15 H 0.8538 0.4682 0.9393 0.081 Uiso 1 1 calc R . .
C14 C 0.6304(5) 0.48226(16) 0.7596(3) 0.0691(9) Uani 1 1 d . . .
H14 H 0.6244 0.5398 0.7656 0.083 Uiso 1 1 calc R . .
C13 C 0.5032(4) 0.44109(16) 0.6479(3) 0.0620(8) Uani 1 1 d . . .
H13 H 0.4110 0.4705 0.5786 0.074 Uiso 1 1 calc R . .
C8 C 0.2720(4) 0.15348(17) 0.3755(3) 0.0671(8) Uani 1 1 d . . .
H8 H 0.2234 0.1063 0.3211 0.080 Uiso 1 1 calc R . .
C10 C 0.2606(4) 0.30157(17) 0.4042(3) 0.0637(8) Uani 1 1 d . . .
H10 H 0.2076 0.3529 0.3712 0.076 Uiso 1 1 calc R . .
C9 C 0.1952(4) 0.23123(19) 0.3266(3) 0.0758(9) Uani 1 1 d . . .
H9 H 0.0976 0.2350 0.2394 0.091 Uiso 1 1 calc R . .

loop_
_atom_site_aniso_label
_atom_site_aniso_U_11
_atom_site_aniso_U_22
_atom_site_aniso_U_33
_atom_site_aniso_U_23
_atom_site_aniso_U_13
_atom_site_aniso_U_12
N1 0.0514(14) 0.0428(12) 0.0381(11) 0.0047(9) 0.0150(9) 0.0074(10)
C1 0.0358(15) 0.0337(13) 0.0368(13) 0.0004(10) 0.0085(11) -0.0027(11)
N2 0.0516(14) 0.0357(11) 0.0395(11) 0.0044(9) 0.0098(10) 0.0077(10)
C4 0.0413(16) 0.0392(13) 0.0417(13) 0.0043(11) 0.0121(11) 0.0031(12)
C5 0.0567(18) 0.0466(14) 0.0339(13) 0.0019(11) 0.0157(12) 0.0032(13)
C2 0.0506(17) 0.0416(14) 0.0342(12) 0.0021(11) 0.0146(12) 0.0029(12)
C3 0.0492(17) 0.0412(14) 0.0418(14) 0.0001(11) 0.0190(12) 0.0061(12)
C6 0.0440(17) 0.0462(15) 0.0403(14) 0.0052(12) 0.0135(12) 0.0020(13)
C12 0.0537(18) 0.0407(15) 0.0515(15) 0.0055(12) 0.0270(14) 0.0071(13)
C17 0.0528(18) 0.0418(14) 0.0436(14) 0.0016(12) 0.0221(13) 0.0032(13)
C11 0.0444(18) 0.0529(16) 0.0473(15) 0.0096(12) 0.0173(13) 0.0097(13)
C16 0.066(2) 0.0489(16) 0.0487(15) -0.0011(13) 0.0212(14) -0.0002(14)
C7 0.057(2) 0.0530(16) 0.0526(15) 0.0040(13) 0.0155(14) 0.0001(14)
C15 0.095(3) 0.0501(17) 0.0650(18) -0.0106(15) 0.0404(18) -0.0157(17)
C14 0.103(3) 0.0421(16) 0.0765(19) 0.0006(15) 0.0511(19) 0.0036(18)
C13 0.070(2) 0.0512(18) 0.0708(18) 0.0121(15) 0.0348(17) 0.0186(15)
C8 0.055(2) 0.0651(19) 0.0669(19) -0.0106(15) 0.0095(16) -0.0063(16)
C10 0.050(2) 0.0635(18) 0.0682(18) 0.0164(15) 0.0131(16) 0.0137(15)
C9 0.057(2) 0.084(2) 0.0655(19) -0.0031(17) 0.0020(16) 0.0010(18)

loop_
_atom_type_symbol
_atom_type_description
_atom_type_scat_dispersion_real
_atom_type_scat_dispersion_imag
_atom_type_scat_source
C C 0.0033 0.0016 'International Tables Vol C Tables 4.2.6.8 and 6.1.1.4'
H H 0.0000 0.0000 'International Tables Vol C Tables 4.2.6.8 and 6.1.1.4'
N N 0.0061 0.0033 'International Tables Vol C Tables 4.2.6.8 and 6.1.1.4'

loop_
_geom_angle_atom_site_label_1
_geom_angle_atom_site_label_2
_geom_angle_atom_site_label_3
_geom_angle
_geom_angle_site_symmetry_1
_geom_angle_site_symmetry_3
_geom_angle_publ_flag
C5 N1 C1 117.51(19) . . ?
N1 C1 C2 121.71(19) . . ?
N1 C1 C1 116.1(2) . 3_757 ?
C2 C1 C1 122.2(2) . 3_757 ?
C17 N2 C6 108.13(18) . . ?
C17 N2 C4 125.59(19) . . ?
C6 N2 C4 126.01(18) . . ?
C3 C4 C5 117.5(2) . . ?
C3 C4 N2 121.6(2) . . ?
C5 C4 N2 120.9(2) . . ?
N1 C5 C4 124.1(2) . . ?
N1 C5 H5 117.9 . . ?
C4 C5 H5 117.9 . . ?
C3 C2 C1 119.96(19) . . ?
C3 C2 H2 120.0 . . ?
C1 C2 H2 120.0 . . ?
C2 C3 C4 119.2(2) . . ?
C2 C3 H3 120.4 . . ?
C4 C3 H3 120.4 . . ?
C7 C6 C11 121.4(2) . . ?
C7 C6 N2 129.9(2) . . ?
C11 C6 N2 108.6(2) . . ?
C13 C12 C17 119.5(2) . . ?
C13 C12 C11 133.3(2) . . ?
C17 C12 C11 107.1(2) . . ?
N2 C17 C16 129.3(2) . . ?
N2 C17 C12 109.0(2) . . ?
C16 C17 C12 121.6(2) . . ?
C10 C11 C6 119.4(2) . . ?
C10 C11 C12 133.4(2) . . ?
C6 C11 C12 107.2(2) . . ?
C15 C16 C17 117.1(2) . . ?
C15 C16 H16 121.4 . . ?
C17 C16 H16 121.4 . . ?
C8 C7 C6 117.9(2) . . ?
C8 C7 H7 121.1 . . ?
C6 C7 H7 121.1 . . ?
C16 C15 C14 121.4(3) . . ?
C16 C15 H15 119.3 . . ?
C14 C15 H15 119.3 . . ?
C13 C14 C15 120.8(2) . . ?
C13 C14 H14 119.6 . . ?
C15 C14 H14 119.6 . . ?
C14 C13 C12 119.6(3) . . ?
C14 C13 H13 120.2 . . ?
C12 C13 H13 120.2 . . ?
C7 C8 C9 121.2(2) . . ?
C7 C8 H8 119.4 . . ?
C9 C8 H8 119.4 . . ?
C9 C10 C11 118.9(2) . . ?
C9 C10 H10 120.5 . . ?
C11 C10 H10 120.5 . . ?
C10 C9 C8 121.2(3) . . ?
C10 C9 H9 119.4 . . ?
C8 C9 H9 119.4 . . ?

loop_
_geom_bond_atom_site_label_1
_geom_bond_atom_site_label_2
_geom_bond_distance
_geom_bond_site_symmetry_2
_geom_bond_publ_flag
N1 C5 1.339(3) . ?
N1 C1 1.349(2) . ?
C1 C2 1.382(3) . ?
C1 C1 1.480(4) 3_757 ?
N2 C17 1.391(2) . ?
N2 C6 1.407(3) . ?
N2 C4 1.417(3) . ?
C4 C3 1.384(3) . ?
C4 C5 1.384(3) . ?
C5 H5 0.9300 . ?
C2 C3 1.375(3) . ?
C2 H2 0.9300 . ?
C3 H3 0.9300 . ?
C6 C7 1.392(3) . ?
C6 C11 1.400(3) . ?
C12 C13 1.383(3) . ?
C12 C17 1.404(3) . ?
C12 C11 1.439(3) . ?
C17 C16 1.393(3) . ?
C11 C10 1.399(3) . ?
C16 C15 1.390(3) . ?
C16 H16 0.9300 . ?
C7 C8 1.371(3) . ?
C7 H7 0.9300 . ?
C15 C14 1.393(4) . ?
C15 H15 0.9300 . ?
C14 C13 1.368(4) . ?
C14 H14 0.9300 . ?
C13 H13 0.9300 . ?
C8 C9 1.398(3) . ?
C8 H8 0.9300 . ?
C10 C9 1.362(3) . ?
C10 H10 0.9300 . ?
C9 H9 0.9300 . ?

loop_
_geom_torsion_atom_site_label_1
_geom_torsion_atom_site_label_2
_geom_torsion_atom_site_label_3
_geom_torsion_atom_site_label_4
_geom_torsion
_geom_torsion_site_symmetry_1
_geom_torsion_site_symmetry_2
_geom_torsion_site_symmetry_3
_geom_torsion_site_symmetry_4
_geom_torsion_publ_flag
C5 N1 C1 C2 0.4(3) . . . . ?
C5 N1 C1 C1 179.9(2) . . . 3_757 ?
C17 N2 C4 C3 45.6(3) . . . . ?
C6 N2 C4 C3 -127.7(2) . . . . ?
C17 N2 C4 C5 -134.5(2) . . . . ?
C6 N2 C4 C5 52.2(3) . . . . ?
C1 N1 C5 C4 -0.5(3) . . . . ?
C3 C4 C5 N1 0.5(4) . . . . ?
N2 C4 C5 N1 -179.5(2) . . . . ?
N1 C1 C2 C3 -0.3(3) . . . . ?
C1 C1 C2 C3 -179.8(2) 3_757 . . . ?
C1 C2 C3 C4 0.3(3) . . . . ?
C5 C4 C3 C2 -0.3(3) . . . . ?
N2 C4 C3 C2 179.6(2) . . . . ?
C17 N2 C6 C7 179.0(3) . . . . ?
C4 N2 C6 C7 -6.7(4) . . . . ?
C17 N2 C6 C11 0.1(3) . . . . ?
C4 N2 C6 C11 174.3(2) . . . . ?
C6 N2 C17 C16 -176.2(2) . . . . ?
C4 N2 C17 C16 9.5(4) . . . . ?
C6 N2 C17 C12 0.1(3) . . . . ?
C4 N2 C17 C12 -174.1(2) . . . . ?
C13 C12 C17 N2 -178.3(2) . . . . ?
C11 C12 C17 N2 -0.3(3) . . . . ?
C13 C12 C17 C16 -1.6(4) . . . . ?
C11 C12 C17 C16 176.4(2) . . . . ?
C7 C6 C11 C10 -1.0(4) . . . . ?
N2 C6 C11 C10 178.1(2) . . . . ?
C7 C6 C11 C12 -179.3(2) . . . . ?
N2 C6 C11 C12 -0.3(3) . . . . ?
C13 C12 C11 C10 -0.1(5) . . . . ?
C17 C12 C11 C10 -177.7(3) . . . . ?
C13 C12 C11 C6 177.9(3) . . . . ?
C17 C12 C11 C6 0.4(3) . . . . ?
N2 C17 C16 C15 177.2(2) . . . . ?
C12 C17 C16 C15 1.3(4) . . . . ?
C11 C6 C7 C8 0.6(4) . . . . ?
N2 C6 C7 C8 -178.2(2) . . . . ?
C17 C16 C15 C14 -0.5(4) . . . . ?
C16 C15 C14 C13 0.0(4) . . . . ?
C15 C14 C13 C12 -0.3(4) . . . . ?
C17 C12 C13 C14 1.1(4) . . . . ?
C11 C12 C13 C14 -176.3(3) . . . . ?
C6 C7 C8 C9 0.4(4) . . . . ?
C6 C11 C10 C9 0.2(4) . . . . ?
C12 C11 C10 C9 178.1(3) . . . . ?
C11 C10 C9 C8 0.8(4) . . . . ?
C7 C8 C9 C10 -1.1(5) . . . . ?
